data_2230227
loop_
_publ_author_name
'Betz, Richard'
'Gerber, Thomas'

_publ_section_title
;
 Ammonium 4,6-dioxo-2-sulfanylidene-1,3-diazinan-5-ide
;
_journal_coeditor_code BQ2297
_journal_issue 6
_journal_name_full 'Acta Crystallographica Section E'
_journal_page_first o1326
_journal_paper_doi 10.1107/S1600536811016722
_journal_volume 67
_journal_year 2011
_chemical_formula_iupac 'N H4 +, C4 H3 N2 O2 S -'
_chemical_formula_moiety 'H4 N +, C4 H3 N2 O2 S -'
_chemical_formula_sum 'C4 H7 N3 O2 S'
_chemical_formula_weight 161.19
_chemical_name_common
;
Ammonium-2-thiobarbiturate
;
_chemical_name_systematic
;
Ammonium 4,6-dioxo-2-sulfanylidene-1,3-diazinan-5-ide
;
_space_group_IT_number 13
_symmetry_cell_setting monoclinic
_symmetry_space_group_name_Hall '-P 2yc'
_symmetry_space_group_name_H-M 'P 1 2/c 1'
_atom_sites_solution_hydrogens geom
_atom_sites_solution_primary direct
_atom_sites_solution_secondary difmap
_audit_creation_method SHELXL-97
_cell_angle_alpha 90.00
_cell_angle_beta 98.6440(10)
_cell_angle_gamma 90.00
_cell_formula_units_Z 4
_cell_length_a 11.3308(4)
_cell_length_b 3.93960(10)
_cell_length_c 14.6945(5)
_cell_measurement_reflns_used 1604
_cell_measurement_temperature 200(2)
_cell_measurement_theta_max 28.30
_cell_measurement_theta_min 3.10
_cell_volume 648.49(4)
_computing_cell_refinement 'SAINT (Bruker, 2010)'
_computing_data_collection 'APEX2 (Bruker, 2010)'
_computing_data_reduction 'SAINT (Bruker, 2010)'
_computing_molecular_graphics 'ORTEP-3 (Farrugia, 1997) and Mercury (Macrae <i>et al.</i>, 2006)'
_computing_publication_material 'SHELXL97 (Sheldrick, 2008) and PLATON (Spek, 2009)'
_computing_structure_refinement 'SHELXL97 (Sheldrick, 2008)'
_computing_structure_solution 'SHELXS97 (Sheldrick, 2008)'
_diffrn_ambient_temperature 200(2)
_diffrn_measured_fraction_theta_full 0.994
_diffrn_measured_fraction_theta_max 0.994
_diffrn_measurement_device_type 'Bruker APEXII CCD'
_diffrn_measurement_method '\f and \w'
_diffrn_radiation_monochromator graphite
_diffrn_radiation_source 'fine-focus sealed tube'
_diffrn_radiation_type MoK\a
_diffrn_radiation_wavelength 0.71073
_diffrn_reflns_av_R_equivalents 0.0172
_diffrn_reflns_av_sigmaI/netI 0.0144
_diffrn_reflns_limit_h_max 15
_diffrn_reflns_limit_h_min -14
_diffrn_reflns_limit_k_max 5
_diffrn_reflns_limit_k_min -4
_diffrn_reflns_limit_l_max 19
_diffrn_reflns_limit_l_min -16
_diffrn_reflns_number 6071
_diffrn_reflns_theta_full 28.31
_diffrn_reflns_theta_max 28.31
_diffrn_reflns_theta_min 1.82
_exptl_absorpt_coefficient_mu 0.436
_exptl_absorpt_correction_T_max 1.0000
_exptl_absorpt_correction_T_min 0.8764
_exptl_absorpt_correction_type multi-scan
_exptl_absorpt_process_details
;
(SADABS; Bruker, 2008)
;
_exptl_crystal_colour colourless
_exptl_crystal_density_diffrn 1.651
_exptl_crystal_density_method 'not measured'
_exptl_crystal_description rod
_exptl_crystal_F_000 336
_exptl_crystal_size_max 0.534
_exptl_crystal_size_mid 0.188
_exptl_crystal_size_min 0.078
_refine_diff_density_max 0.331
_refine_diff_density_min -0.202
_refine_ls_extinction_method none
_refine_ls_goodness_of_fit_ref 1.097
_refine_ls_hydrogen_treatment mixed
_refine_ls_matrix_type full
_refine_ls_number_parameters 116
_refine_ls_number_reflns 1604
_refine_ls_number_restraints 0
_refine_ls_restrained_S_all 1.097
_refine_ls_R_factor_all 0.0262
_refine_ls_R_factor_gt 0.0233
_refine_ls_shift/su_max 0.001
_refine_ls_shift/su_mean 0.000
_refine_ls_structure_factor_coef Fsqd
_refine_ls_weighting_details 'calc w=1/[\s^2^(Fo^2^)+(0.0357P)^2^+0.2247P] where P=(Fo^2^+2Fc^2^)/3'
_refine_ls_weighting_scheme calc
_refine_ls_wR_factor_gt 0.0640
_refine_ls_wR_factor_ref 0.0668
_reflns_number_gt 1476
_reflns_number_total 1604
_reflns_threshold_expression I>2sigma(I)
_cod_data_source_file bq2297.cif
_cod_data_source_block I
_cod_original_sg_symbol_H-M 'P 2/c'
_cod_database_code 2230227
_cod_database_fobs_code 2230227

loop_
_symmetry_equiv_pos_as_xyz
'x, y, z'
'-x, y, -z+1/2'
'-x, -y, -z'
'x, -y, z-1/2'

loop_
_atom_site_type_symbol
_atom_site_label
_atom_site_fract_x
_atom_site_fract_y
_atom_site_fract_z
_atom_site_U_iso_or_equiv
_atom_site_adp_type
_atom_site_calc_flag
_atom_site_refinement_flags
_atom_site_occupancy
_atom_site_symmetry_multiplicity
_atom_site_disorder_assembly
_atom_site_disorder_group
S S1 0.25562(2) 1.03184(7) 0.667084(17) 0.01875(10) Uani d . 1 1 . .
O O1 0.05012(7) 0.4191(2) 0.39646(5) 0.02247(19) Uani d . 1 1 . .
O O2 0.44635(7) 0.7956(3) 0.39645(6) 0.0262(2) Uani d . 1 1 . .
N N1 0.34683(8) 0.8796(3) 0.51685(6) 0.01740(19) Uani d . 1 1 . .
H H71 0.4077(15) 0.978(4) 0.5427(12) 0.027(4) Uiso d . 1 1 . .
N N2 0.15417(8) 0.7040(2) 0.51663(6) 0.01649(19) Uani d . 1 1 . .
H H72 0.0908(14) 0.678(4) 0.5433(10) 0.024(4) Uiso d . 1 1 . .
C C1 0.25140(9) 0.8614(3) 0.56115(7) 0.0151(2) Uani d . 1 1 . .
C C2 0.14770(9) 0.5599(3) 0.42919(7) 0.0160(2) Uani d . 1 1 . .
C C3 0.24801(9) 0.5883(3) 0.38550(7) 0.0182(2) Uani d . 1 1 . .
H H3 0.2466 0.4960 0.3256 0.022 Uiso calc R 1 1 . .
C C4 0.35073(9) 0.7513(3) 0.42884(7) 0.0177(2) Uani d . 1 1 . .
N N90 0.5000 0.4019(4) 0.2500 0.0202(3) Uani d S 1 2 . .
H H901 0.5638(14) 0.272(4) 0.2710(11) 0.034(4) Uiso d . 1 1 . .
H H902 0.4821(15) 0.527(4) 0.2944(11) 0.031(4) Uiso d . 1 1 . .
N N91 0.0000 0.9763(4) 0.2500 0.0234(3) Uani d S 1 2 . .
H H911 0.0284(17) 1.109(5) 0.2961(13) 0.048(5) Uiso d . 1 1 . .
H H912 0.0539(19) 0.853(6) 0.2290(15) 0.064(6) Uiso d . 1 1 . .

loop_
_atom_site_aniso_label
_atom_site_aniso_U_11
_atom_site_aniso_U_22
_atom_site_aniso_U_33
_atom_site_aniso_U_12
_atom_site_aniso_U_13
_atom_site_aniso_U_23
S1 0.01756(15) 0.02527(16) 0.01378(14) 0.00002(10) 0.00348(10) -0.00417(9)
O1 0.0173(4) 0.0325(4) 0.0175(4) -0.0085(3) 0.0023(3) -0.0039(3)
O2 0.0176(4) 0.0417(5) 0.0209(4) -0.0090(4) 0.0085(3) -0.0104(4)
N1 0.0138(4) 0.0247(5) 0.0139(4) -0.0039(4) 0.0025(3) -0.0034(4)
N2 0.0136(4) 0.0234(5) 0.0130(4) -0.0027(3) 0.0037(3) -0.0001(3)
C1 0.0153(4) 0.0169(5) 0.0131(4) 0.0005(4) 0.0020(4) 0.0017(4)
C2 0.0159(4) 0.0190(5) 0.0127(5) -0.0013(4) 0.0007(4) 0.0012(4)
C3 0.0184(5) 0.0237(5) 0.0128(5) -0.0030(4) 0.0031(4) -0.0022(4)
C4 0.0167(5) 0.0228(5) 0.0141(4) -0.0014(4) 0.0043(4) -0.0012(4)
N90 0.0193(6) 0.0243(7) 0.0170(6) 0.000 0.0032(5) 0.000
N91 0.0251(7) 0.0260(7) 0.0204(7) 0.000 0.0074(6) 0.000

loop_
_atom_type_symbol
_atom_type_description
_atom_type_scat_dispersion_real
_atom_type_scat_dispersion_imag
_atom_type_scat_source
C C 0.0033 0.0016 'International Tables Vol C Tables 4.2.6.8 and 6.1.1.4'
H H 0.0000 0.0000 'International Tables Vol C Tables 4.2.6.8 and 6.1.1.4'
N N 0.0061 0.0033 'International Tables Vol C Tables 4.2.6.8 and 6.1.1.4'
O O 0.0106 0.0060 'International Tables Vol C Tables 4.2.6.8 and 6.1.1.4'
S S 0.1246 0.1234 'International Tables Vol C Tables 4.2.6.8 and 6.1.1.4'

loop_
_geom_angle_atom_site_label_1
_geom_angle_atom_site_label_2
_geom_angle_atom_site_label_3
_geom_angle_site_symmetry_1
_geom_angle_site_symmetry_3
_geom_angle
_geom_angle_publ_flag
C1 N1 C4 . . 124.67(9) ?
C1 N1 H71 . . 118.4(12) ?
C4 N1 H71 . . 116.9(12) ?
C1 N2 C2 . . 124.11(9) ?
C1 N2 H72 . . 120.3(10) ?
C2 N2 H72 . . 115.5(10) ?
N1 C1 N2 . . 116.64(9) ?
N1 C1 S1 . . 120.74(8) ?
N2 C1 S1 . . 122.62(8) ?
O1 C2 C3 . . 125.99(10) ?
O1 C2 N2 . . 116.73(10) ?
C3 C2 N2 . . 117.27(9) ?
C2 C3 C4 . . 120.62(10) ?
C2 C3 H3 . . 119.7 ?
C4 C3 H3 . . 119.7 ?
O2 C4 N1 . . 116.68(9) ?
O2 C4 C3 . . 126.64(10) ?
N1 C4 C3 . . 116.68(9) ?
H901 N90 H902 . . 109.4(14) ?
H911 N91 H912 . . 114.2(19) ?

loop_
_geom_bond_atom_site_label_1
_geom_bond_atom_site_label_2
_geom_bond_site_symmetry_2
_geom_bond_distance
_geom_bond_publ_flag
S1 C1 . 1.6893(10) ?
O1 C2 . 1.2656(13) ?
O2 C4 . 1.2592(13) ?
N1 C1 . 1.3452(14) ?
N1 C4 . 1.3955(13) ?
N1 H71 . 0.832(17) ?
N2 C1 . 1.3453(13) ?
N2 C2 . 1.3965(13) ?
N2 H72 . 0.874(16) ?
C2 C3 . 1.3914(15) ?
C3 C4 . 1.3963(14) ?
C3 H3 . 0.9500 ?
N90 H901 . 0.902(17) ?
N90 H902 . 0.866(17) ?
N91 H911 . 0.88(2) ?
N91 H912 . 0.87(2) ?

loop_
_geom_hbond_atom_site_label_D
_geom_hbond_atom_site_label_H
_geom_hbond_atom_site_label_A
_geom_hbond_site_symmetry_A
_geom_hbond_distance_DH
_geom_hbond_distance_HA
_geom_hbond_distance_DA
_geom_hbond_angle_DHA
N1 H71 O2 3_676 0.832(17) 1.971(17) 2.8025(12) 179.0(16)
N2 H72 O1 3_566 0.874(16) 1.976(16) 2.8483(12) 175.7(15)
N90 H901 S1 3_666 0.902(17) 2.426(16) 3.3252(8) 174.8(14)
N90 H902 O2 . 0.866(17) 1.927(17) 2.7929(12) 177.7(16)
N91 H911 O1 1_565 0.88(2) 1.90(2) 2.7622(13) 166.0(18)
N91 H912 O1 2 0.87(2) 2.66(2) 3.0669(15) 110.0(16)
N91 H912 S1 4_575 0.87(2) 2.62(2) 3.3069(3) 136.0(19)

loop_
_geom_torsion_atom_site_label_1
_geom_torsion_atom_site_label_2
_geom_torsion_atom_site_label_3
_geom_torsion_atom_site_label_4
_geom_torsion_site_symmetry_1
_geom_torsion_site_symmetry_2
_geom_torsion_site_symmetry_3
_geom_torsion_site_symmetry_4
_geom_torsion
_geom_torsion_publ_flag
C4 N1 C1 N2 . . . . 0.76(16) ?
C4 N1 C1 S1 . . . . -178.90(8) ?
C2 N2 C1 N1 . . . . 0.48(16) ?
C2 N2 C1 S1 . . . . -179.87(8) ?
C1 N2 C2 O1 . . . . 179.70(10) ?
C1 N2 C2 C3 . . . . -1.25(16) ?
O1 C2 C3 C4 . . . . 179.77(11) ?
N2 C2 C3 C4 . . . . 0.82(16) ?
C1 N1 C4 O2 . . . . 178.58(11) ?
C1 N1 C4 C3 . . . . -1.12(16) ?
C2 C3 C4 O2 . . . . -179.40(12) ?
C2 C3 C4 N1 . . . . 0.27(16) ?

loop_
_cod_related_entry_id
_cod_related_entry_database
_cod_related_entry_code
1 ChemSpider 30656679
